data_4347021
loop_
_publ_author_name
'Rodr\'iguez-Rodr\'iguez, Aurora'
'Regueiro-Figueroa, Mart\'in'
'Esteban-G\'omez, David'
'Tripier, Rapha\"el'
'Tircs\'o, Gyula'
'K\'alm\'an, Ferenc Kriszti\'an'
'B\'enyei, Attila Csaba'
'T\'oth, Imre'
'de Blas, Andr\'es'
'Rodr\'iguez-Blas, Teresa'
'Platas-Iglesias, Carlos'

_publ_section_title
;
 Complexation of Ln(3+) Ions with Cyclam Dipicolinates: A Small Bridge
 that Makes Huge Differences in Structure, Equilibrium, and Kinetic
 Properties.
;
_journal_issue 5
_journal_name_full 'Inorganic chemistry'
_journal_page_first 2227
_journal_page_last 2239
_journal_paper_doi 10.1021/acs.inorgchem.5b02627
_journal_volume 55
_journal_year 2016
_chemical_compound_source 'synthesis as described'
_chemical_formula_moiety 'C26 H36 Lu N6 O4, 6(H2 O), Cl '
_chemical_formula_sum 'C26 H48 Cl Lu N6 O10'
_chemical_formula_weight 815.12
_space_group_IT_number 15
_space_group_name_Hall '-C 2yc'
_space_group_name_H-M_alt 'C 1 2/c 1'
_symmetry_cell_setting monoclinic
_symmetry_Int_Tables_number 15
_symmetry_space_group_name_Hall '-C 2yc'
_symmetry_space_group_name_H-M 'C 1 2/c 1'
_atom_sites_solution_hydrogens geom
_atom_sites_solution_primary heavy
_atom_sites_solution_secondary difmap
_audit_creation_date 2011-05-12T10:49:57-00:00
_audit_creation_method 'WinGX routine CIF_UPDATE'
_cell_angle_alpha 90
_cell_angle_beta 103.7850(10)
_cell_angle_gamma 90
_cell_formula_units_Z 4
_cell_length_a 17.7491(5)
_cell_length_b 15.1219(4)
_cell_length_c 12.1887(3)
_cell_measurement_reflns_used 13522
_cell_measurement_temperature 100(2)
_cell_measurement_theta_max 28.3436
_cell_measurement_theta_min 2.6938
_cell_measurement_wavelength 0.71073
_cell_volume 3177.22(15)
_computing_cell_refinement ' SAINT V7.68A (Bruker: Madison, 2009 ) in Apex'
_computing_data_collection 'Apex2, Bruker Instrument Service v2010, 1-2'
_computing_data_reduction 'SAINT and XPREP Version 2008/2 (Sheldrick, Bru'
_computing_molecular_graphics 'Ortep-3 for Windows (Farrugia, 1997)'
_computing_publication_material 'WinGX publication routines (Farrugia, 1999)'
_computing_structure_refinement 'SHELXL-97 (Sheldrick, 2008)'
_computing_structure_solution 'DIRDIF2008, P.T. Beurskens et al. (2008)'
_diffrn_ambient_temperature 100(2)
_diffrn_measured_fraction_theta_full 0.996
_diffrn_measured_fraction_theta_max 0.996
_diffrn_measurement_device_type 'BRUKER-NONIUS X8 APEX KAPPA CCD'
_diffrn_measurement_method 'omega and  phi rotation with narrow frames'
_diffrn_radiation_monochromator graphite
_diffrn_radiation_probe x-ray
_diffrn_radiation_type MoK\a
_diffrn_radiation_wavelength 0.71073
_diffrn_reflns_av_R_equivalents 0.0274
_diffrn_reflns_av_unetI/netI 0.018
_diffrn_reflns_limit_h_max 23
_diffrn_reflns_limit_h_min -23
_diffrn_reflns_limit_k_max 20
_diffrn_reflns_limit_k_min -20
_diffrn_reflns_limit_l_max 16
_diffrn_reflns_limit_l_min -16
_diffrn_reflns_number 20762
_diffrn_reflns_theta_full 28.36
_diffrn_reflns_theta_max 28.36
_diffrn_reflns_theta_min 3.2
_exptl_absorpt_coefficient_mu 3.254
_exptl_absorpt_correction_T_max 0.5402
_exptl_absorpt_correction_T_min 0.3917
_exptl_absorpt_correction_type multi-scan
_exptl_absorpt_process_details
;
        SADABS Version 2008/1 (Sheldrick, Bruker AXS Inc.)
;
_exptl_crystal_colour colourless
_exptl_crystal_density_diffrn 1.704
_exptl_crystal_density_method 'not measured'
_exptl_crystal_description prism
_exptl_crystal_F_000 1656
_exptl_crystal_size_max 0.44
_exptl_crystal_size_mid 0.26
_exptl_crystal_size_min 0.1
_refine_diff_density_max 0.521
_refine_diff_density_min -0.702
_refine_diff_density_rms 0.07
_refine_ls_extinction_method none
_refine_ls_goodness_of_fit_ref 1.055
_refine_ls_hydrogen_treatment constr
_refine_ls_matrix_type full
_refine_ls_number_parameters 201
_refine_ls_number_reflns 3973
_refine_ls_number_restraints 0
_refine_ls_restrained_S_all 1.055
_refine_ls_R_factor_all 0.0149
_refine_ls_R_factor_gt 0.0141
_refine_ls_shift/su_max 0.001
_refine_ls_shift/su_mean 0
_refine_ls_structure_factor_coef Fsqd
_refine_ls_weighting_details 'calc w=1/[\s^2^(Fo^2^)+(0.0192P)^2^+2.9195P] where P=(Fo^2^+2Fc^2^)/3'
_refine_ls_weighting_scheme calc
_refine_ls_wR_factor_gt 0.0369
_refine_ls_wR_factor_ref 0.0374
_reflns_number_gt 3829
_reflns_number_total 3973
_reflns_threshold_expression >2\s(I)
_cod_data_source_file ic5b02627_si_002.cif
_cod_data_source_block compound_2
_cod_depositor_comments
;
The following automatic conversions were performed:

data item '_geom_angle_publ_flag' value 'YES' was changed to 'yes' in
accordance with the
/home/saulius/struct/COD-crude-data/automatic-downloads/DataCite-retrospective/ACS/depositions/lib/dictionaries/cif_core.dic
dictionary named 'cif_core.dic' version 2.4.2 last updated on
2011-04-26 (28 times).

data item '_geom_bond_publ_flag' value 'YES' was changed to 'yes' in
accordance with the
/home/saulius/struct/COD-crude-data/automatic-downloads/DataCite-retrospective/ACS/depositions/lib/dictionaries/cif_core.dic
dictionary named 'cif_core.dic' version 2.4.2 last updated on
2011-04-26 (4 times).

Automatic conversion script
Id: cif_fix_values 6909 2019-04-08 15:41:33Z antanas 
;
_cod_original_sg_symbol_H-M 'C 2/c'
_cod_database_code 4347021

loop_
_symmetry_equiv_pos_as_xyz
'x, y, z'
'-x, y, -z+1/2'
'x+1/2, y+1/2, z'
'-x+1/2, y+1/2, -z+1/2'
'-x, -y, -z'
'x, -y, z-1/2'
'-x+1/2, -y+1/2, -z'
'x+1/2, -y+1/2, z-1/2'

loop_
_atom_site_label
_atom_site_type_symbol
_atom_site_fract_x
_atom_site_fract_y
_atom_site_fract_z
_atom_site_U_iso_or_equiv
_atom_site_adp_type
_atom_site_occupancy
_atom_site_symmetry_multiplicity
_atom_site_calc_flag
_atom_site_refinement_flags
C1 C 0.87267(9) 0.10960(9) 0.16422(12) 0.0117(3) Uani 1 1 d .
C2 C 0.91025(9) 0.11360(9) 0.06524(12) 0.0118(3) Uani 1 1 d .
C3 C 0.89005(10) 0.06169(10) -0.03028(13) 0.0160(3) Uani 1 1 d .
H3 H 0.8493 0.0196 -0.0392 0.019 Uiso 1 1 calc R
C4 C 0.93119(10) 0.07283(11) -0.11307(13) 0.0185(3) Uani 1 1 d .
H4 H 0.9187 0.0381 -0.1799 0.022 Uiso 1 1 calc R
C5 C 0.99035(10) 0.13459(10) -0.09796(13) 0.0158(3) Uani 1 1 d .
H5 H 1.0192 0.1423 -0.1536 0.019 Uiso 1 1 calc R
C6 C 1.00678(9) 0.18522(9) 0.00029(12) 0.0119(3) Uani 1 1 d .
C7 C 1.07195(10) 0.25097(9) 0.02553(14) 0.0126(3) Uani 1 1 d .
H7A H 1.1213 0.2186 0.054 0.015 Uiso 1 1 calc R
H7B H 1.075 0.2804 -0.0458 0.015 Uiso 1 1 calc R
C8 C 1.01817(9) 0.39624(9) 0.05199(12) 0.0127(3) Uani 1 1 d .
H8A H 1.0367 0.4125 -0.0157 0.015 Uiso 1 1 calc R
H8B H 1.0259 0.4479 0.1033 0.015 Uiso 1 1 calc R
C9 C 0.93273(9) 0.37440(10) 0.01693(12) 0.0125(3) Uani 1 1 d .
H9A H 0.9046 0.4255 -0.0242 0.015 Uiso 1 1 calc R
H9B H 0.9252 0.3235 -0.0357 0.015 Uiso 1 1 calc R
C10 C 1.11228(9) 0.43648(9) 0.32751(13) 0.0133(3) Uani 1 1 d .
H10A H 1.1383 0.4797 0.3852 0.016 Uiso 1 1 calc R
H10B H 1.0604 0.4606 0.2915 0.016 Uiso 1 1 calc R
C11 C 1.14652(9) 0.35002(10) 0.15784(13) 0.0136(3) Uani 1 1 d .
H11A H 1.17 0.3641 0.0939 0.016 Uiso 1 1 calc R
H11B H 1.1757 0.2994 0.1988 0.016 Uiso 1 1 calc R
C13 C 0.82067(9) 0.31474(10) 0.06351(13) 0.0145(3) Uani 1 1 d .
H13A H 0.7882 0.3598 0.0173 0.022 Uiso 1 1 calc R
H13B H 0.7964 0.2956 0.1238 0.022 Uiso 1 1 calc R
H13C H 0.8261 0.2639 0.0161 0.022 Uiso 1 1 calc R
C23 C 1.15902(9) 0.42937(10) 0.23760(13) 0.0147(3) Uani 1 1 d .
H23A H 1.2147 0.4306 0.277 0.018 Uiso 1 1 calc R
H23B H 1.1486 0.4834 0.1905 0.018 Uiso 1 1 calc R
Cl1 Cl 1 0.36221(4) -0.25 0.01991(11) Uani 1 2 d S
Lu1 Lu 1 0.255674(5) 0.25 0.00805(3) Uani 1 2 d S
N1 N 0.96733(7) 0.17431(8) 0.07946(10) 0.0101(2) Uani 1 1 d .
N2 N 1.06483(7) 0.32052(8) 0.10998(10) 0.0098(2) Uani 1 1 d .
N3 N 0.89848(7) 0.35245(8) 0.11403(10) 0.0110(2) Uani 1 1 d .
O1 O 0.89981(6) 0.16451(7) 0.24313(9) 0.0131(2) Uani 1 1 d .
O2 O 0.82055(7) 0.05562(7) 0.16516(10) 0.0159(2) Uani 1 1 d .
O1W O 0.82137(7) -0.12118(8) 0.09866(10) 0.0210(2) Uani 1 1 d .
H11W H 0.8188 -0.0662 0.1191 0.031 Uiso 1 1 d .
H12W H 0.8056 -0.1149 0.0322 0.031 Uiso 1 1 d .
O2W O 0.73625(7) 0.39111(8) -0.36607(10) 0.0218(3) Uani 1 1 d .
H21W H 0.7718 0.3557 -0.3351 0.033 Uiso 1 1 d .
H22W H 0.7212 0.4052 -0.3092 0.033 Uiso 1 1 d .
O3W O 0.83949(9) 0.26691(9) -0.25756(12) 0.0264(3) Uani 1 1 d .
H31W H 0.8932 0.2891 -0.2491 0.04 Uiso 1 1 d .
H32W H 0.8388 0.2266 -0.2971 0.04 Uiso 1 1 d .

loop_
_atom_site_aniso_label
_atom_site_aniso_U_11
_atom_site_aniso_U_22
_atom_site_aniso_U_33
_atom_site_aniso_U_23
_atom_site_aniso_U_13
_atom_site_aniso_U_12
C1 0.0126(7) 0.0097(6) 0.0121(7) 0.0013(5) 0.0015(6) 0.0012(5)
C2 0.0136(7) 0.0094(6) 0.0117(7) 0.0007(5) 0.0020(6) 0.0000(5)
C3 0.0190(8) 0.0130(7) 0.0143(7) -0.0011(5) 0.0009(6) -0.0033(6)
C4 0.0249(9) 0.0172(7) 0.0121(7) -0.0046(6) 0.0021(7) -0.0020(6)
C5 0.0206(8) 0.0170(7) 0.0104(7) -0.0007(6) 0.0048(6) 0.0002(6)
C6 0.0135(7) 0.0109(7) 0.0105(6) 0.0004(5) 0.0012(6) 0.0018(5)
C7 0.0151(8) 0.0128(7) 0.0109(7) -0.0014(5) 0.0049(6) -0.0004(5)
C8 0.0151(7) 0.0097(6) 0.0126(7) 0.0029(5) 0.0020(6) -0.0001(5)
C9 0.0143(7) 0.0116(6) 0.0106(6) 0.0023(5) 0.0009(6) 0.0009(5)
C10 0.0137(7) 0.0094(6) 0.0153(7) 0.0007(5) 0.0008(6) -0.0011(5)
C11 0.0104(7) 0.0152(7) 0.0150(7) -0.0001(5) 0.0025(6) -0.0020(5)
C13 0.0111(7) 0.0133(7) 0.0169(7) -0.0003(5) -0.0012(6) -0.0013(5)
C23 0.0126(7) 0.0133(7) 0.0170(7) 0.0002(5) 0.0014(6) -0.0038(6)
Cl1 0.0259(3) 0.0170(2) 0.0144(2) 0 0.0001(2) 0
Lu1 0.00906(5) 0.00719(5) 0.00751(5) 0 0.00120(3) 0
N1 0.0118(6) 0.0082(5) 0.0098(5) 0.0004(4) 0.0014(5) 0.0004(4)
N2 0.0095(6) 0.0092(5) 0.0101(5) 0.0000(4) 0.0011(5) 0.0000(4)
N3 0.0103(6) 0.0092(5) 0.0122(6) 0.0005(4) 0.0006(5) -0.0004(4)
O1 0.0150(5) 0.0126(5) 0.0117(5) -0.0023(4) 0.0032(4) -0.0034(4)
O2 0.0164(6) 0.0134(5) 0.0184(6) -0.0023(4) 0.0050(5) -0.0051(4)
O1W 0.0257(6) 0.0146(5) 0.0231(6) -0.0001(4) 0.0068(5) 0.0005(5)
O2W 0.0246(6) 0.0225(6) 0.0196(6) 0.0021(5) 0.0077(5) 0.0040(5)
O3W 0.0274(7) 0.0232(6) 0.0285(7) -0.0043(5) 0.0068(6) 0.0048(5)

loop_
_atom_type_symbol
_atom_type_description
_atom_type_scat_dispersion_real
_atom_type_scat_dispersion_imag
_atom_type_scat_source
C C 0.0033 0.0016 'International Tables Vol C Tables 4.2.6.8 and 6.1.1.4'
H H 0 0 'International Tables Vol C Tables 4.2.6.8 and 6.1.1.4'
Cl Cl 0.1484 0.1585 'International Tables Vol C Tables 4.2.6.8 and 6.1.1.4'
Lu Lu -0.472 5.8584 'International Tables Vol C Tables 4.2.6.8 and 6.1.1.4'
N N 0.0061 0.0033 'International Tables Vol C Tables 4.2.6.8 and 6.1.1.4'
O O 0.0106 0.006 'International Tables Vol C Tables 4.2.6.8 and 6.1.1.4'

loop_
_geom_angle_atom_site_label_1
_geom_angle_atom_site_label_2
_geom_angle_atom_site_label_3
_geom_angle
_geom_angle_site_symmetry_1
_geom_angle_site_symmetry_3
_geom_angle_publ_flag
O2 C1 O1 124.90(14) . . ?
O2 C1 C2 120.48(13) . . ?
O1 C1 C2 114.62(13) . . ?
N1 C2 C3 122.19(14) . . ?
N1 C2 C1 112.68(12) . . ?
C3 C2 C1 125.13(14) . . ?
C2 C3 C4 117.93(15) . . ?
C2 C3 H3 121 . . ?
C4 C3 H3 121 . . ?
C5 C4 C3 119.88(14) . . ?
C5 C4 H4 120.1 . . ?
C3 C4 H4 120.1 . . ?
C4 C5 C6 118.82(14) . . ?
C4 C5 H5 120.6 . . ?
C6 C5 H5 120.6 . . ?
N1 C6 C5 121.13(14) . . ?
N1 C6 C7 116.52(13) . . ?
C5 C6 C7 122.27(14) . . ?
N2 C7 C6 114.77(13) . . ?
N2 C7 H7A 108.6 . . ?
C6 C7 H7A 108.6 . . ?
N2 C7 H7B 108.6 . . ?
C6 C7 H7B 108.6 . . ?
H7A C7 H7B 107.6 . . ?
N2 C8 C9 111.93(12) . . ?
N2 C8 H8A 109.2 . . ?
C9 C8 H8A 109.2 . . ?
N2 C8 H8B 109.2 . . ?
C9 C8 H8B 109.2 . . ?
H8A C8 H8B 107.9 . . ?
N3 C9 C8 113.32(12) . . ?
N3 C9 H9A 108.9 . . ?
C8 C9 H9A 108.9 . . ?
N3 C9 H9B 108.9 . . ?
C8 C9 H9B 108.9 . . ?
H9A C9 H9B 107.7 . . ?
N3 C10 C23 115.85(12) 2_755 . ?
N3 C10 H10A 108.3 2_755 . ?
C23 C10 H10A 108.3 . . ?
N3 C10 H10B 108.3 2_755 . ?
C23 C10 H10B 108.3 . . ?
H10A C10 H10B 107.4 . . ?
N2 C11 C23 117.57(13) . . ?
N2 C11 H11A 107.9 . . ?
C23 C11 H11A 107.9 . . ?
N2 C11 H11B 107.9 . . ?
C23 C11 H11B 107.9 . . ?
H11A C11 H11B 107.2 . . ?
N3 C13 H13A 109.5 . . ?
N3 C13 H13B 109.5 . . ?
H13A C13 H13B 109.5 . . ?
N3 C13 H13C 109.5 . . ?
H13A C13 H13C 109.5 . . ?
H13B C13 H13C 109.5 . . ?
C10 C23 C11 119.39(13) . . ?
C10 C23 H23A 107.5 . . ?
C11 C23 H23A 107.5 . . ?
C10 C23 H23B 107.5 . . ?
C11 C23 H23B 107.5 . . ?
H23A C23 H23B 107 . . ?
O1 Lu1 O1 103.86(6) . 2_755 yes
O1 Lu1 N1 67.68(4) . . yes
O1 Lu1 N1 74.84(4) 2_755 . yes
O1 Lu1 N1 74.84(4) . 2_755 yes
O1 Lu1 N1 67.68(4) 2_755 2_755 yes
N1 Lu1 N1 117.32(6) . 2_755 yes
O1 Lu1 N2 76.94(4) . 2_755 yes
O1 Lu1 N2 135.59(4) 2_755 2_755 yes
N1 Lu1 N2 138.98(4) . 2_755 yes
N1 Lu1 N2 69.96(4) 2_755 2_755 yes
O1 Lu1 N2 135.59(4) . . yes
O1 Lu1 N2 76.94(4) 2_755 . yes
N1 Lu1 N2 69.96(4) . . yes
N1 Lu1 N2 138.98(4) 2_755 . yes
N2 Lu1 N2 133.35(6) 2_755 . yes
O1 Lu1 N3 142.94(4) . 2_755 yes
O1 Lu1 N3 84.18(4) 2_755 2_755 yes
N1 Lu1 N3 147.50(4) . 2_755 yes
N1 Lu1 N3 75.18(4) 2_755 2_755 yes
N2 Lu1 N3 72.67(4) 2_755 2_755 yes
N2 Lu1 N3 81.41(4) . 2_755 yes
O1 Lu1 N3 84.18(4) . . yes
O1 Lu1 N3 142.94(4) 2_755 . yes
N1 Lu1 N3 75.18(4) . . yes
N1 Lu1 N3 147.50(4) 2_755 . yes
N2 Lu1 N3 81.41(4) 2_755 . yes
N2 Lu1 N3 72.67(4) . . yes
N3 Lu1 N3 111.22(5) 2_755 . yes
C6 N1 C2 120.04(13) . . ?
C6 N1 Lu1 120.77(10) . . ?
C2 N1 Lu1 119.13(10) . . ?
C8 N2 C7 110.01(11) . . ?
C8 N2 C11 109.49(11) . . ?
C7 N2 C11 104.16(12) . . ?
C8 N2 Lu1 109.53(9) . . ?
C7 N2 Lu1 108.94(8) . . ?
C11 N2 Lu1 114.56(9) . . ?
C13 N3 C9 105.73(11) . . ?
C13 N3 C10 108.24(12) . 2_755 ?
C9 N3 C10 108.20(11) . 2_755 ?
C13 N3 Lu1 118.99(9) . . ?
C9 N3 Lu1 106.29(8) . . ?
C10 N3 Lu1 108.93(9) 2_755 . ?
C1 O1 Lu1 125.72(10) . . ?
H11W O1W H12W 98.5 . . ?
H21W O2W H22W 98.3 . . ?
H31W O3W H32W 101.7 . . ?

loop_
_geom_bond_atom_site_label_1
_geom_bond_atom_site_label_2
_geom_bond_distance
_geom_bond_site_symmetry_2
_geom_bond_publ_flag
C1 O2 1.2359(18) . ?
C1 O1 1.2750(18) . ?
C1 C2 1.512(2) . ?
C2 N1 1.3474(19) . ?
C2 C3 1.379(2) . ?
C3 C4 1.390(2) . ?
C3 H3 0.95 . ?
C4 C5 1.384(2) . ?
C4 H4 0.95 . ?
C5 C6 1.392(2) . ?
C5 H5 0.95 . ?
C6 N1 1.3307(19) . ?
C6 C7 1.501(2) . ?
C7 N2 1.4980(18) . ?
C7 H7A 0.99 . ?
C7 H7B 0.99 . ?
C8 N2 1.4891(18) . ?
C8 C9 1.511(2) . ?
C8 H8A 0.99 . ?
C8 H8B 0.99 . ?
C9 N3 1.4910(19) . ?
C9 H9A 0.99 . ?
C9 H9B 0.99 . ?
C10 N3 1.4912(18) 2_755 ?
C10 C23 1.528(2) . ?
C10 H10A 0.99 . ?
C10 H10B 0.99 . ?
C11 N2 1.4961(19) . ?
C11 C23 1.527(2) . ?
C11 H11A 0.99 . ?
C11 H11B 0.99 . ?
C13 N3 1.4853(19) . ?
C13 H13A 0.98 . ?
C13 H13B 0.98 . ?
C13 H13C 0.98 . ?
C23 H23A 0.99 . ?
C23 H23B 0.99 . ?
Lu1 O1 2.2359(10) . yes
Lu1 O1 2.2359(10) 2_755 ?
Lu1 N1 2.3657(12) . yes
Lu1 N1 2.3657(12) 2_755 ?
Lu1 N2 2.4767(12) 2_755 ?
Lu1 N2 2.4767(12) . yes
Lu1 N3 2.5907(12) 2_755 ?
Lu1 N3 2.5907(12) . yes
N3 C10 1.4912(18) 2_755 ?
O1W H11W 0.872 . ?
O1W H12W 0.797 . ?
O2W H21W 0.845 . ?
O2W H22W 0.828 . ?
O3W H31W 0.993 . ?
O3W H32W 0.775 . ?

loop_
_geom_hbond_atom_site_label_D
_geom_hbond_atom_site_label_H
_geom_hbond_atom_site_label_A
_geom_hbond_distance_DH
_geom_hbond_distance_HA
_geom_hbond_distance_DA
_geom_hbond_angle_DHA
_geom_hbond_site_symmetry_A
O1W H11W O2 0.872 1.924 2.7948(16) 176.15 .
O1W H12W O2W 0.797 1.986 2.7814(17) 175.60 4_644
O2W H21W O3W 0.845 1.897 2.7348(18) 171.16 .
O2W H22W O2 0.828 2.145 2.9729(16) 178.16 7_655
O3W H31W Cl1 0.993 2.20 3.1743(15) 168.01 .
O3W H32W O1W 0.775 2.016 2.7861(18) 172.2 6

loop_
_geom_torsion_atom_site_label_1
_geom_torsion_atom_site_label_2
_geom_torsion_atom_site_label_3
_geom_torsion_atom_site_label_4
_geom_torsion
_geom_torsion_site_symmetry_1
_geom_torsion_site_symmetry_4
O2 C1 C2 N1 -178.22(14) . .
O1 C1 C2 N1 1.07(18) . .
O2 C1 C2 C3 1.6(2) . .
O1 C1 C2 C3 -179.12(14) . .
N1 C2 C3 C4 0.7(2) . .
C1 C2 C3 C4 -179.13(14) . .
C2 C3 C4 C5 0.0(2) . .
C3 C4 C5 C6 -0.7(2) . .
C4 C5 C6 N1 0.8(2) . .
C4 C5 C6 C7 177.47(15) . .
N1 C6 C7 N2 -23.77(19) . .
C5 C6 C7 N2 159.41(14) . .
N2 C8 C9 N3 61.24(16) . .
N3 C10 C23 C11 40.6(2) 2_755 .
N2 C11 C23 C10 42.7(2) . .
C5 C6 N1 C2 -0.2(2) . .
C7 C6 N1 C2 -177.02(13) . .
C5 C6 N1 Lu1 176.90(11) . .
C7 C6 N1 Lu1 0.04(17) . .
C3 C2 N1 C6 -0.6(2) . .
C1 C2 N1 C6 179.23(12) . .
C3 C2 N1 Lu1 -177.69(11) . .
C1 C2 N1 Lu1 2.12(16) . .
O1 Lu1 N1 C6 179.93(12) . .
O1 Lu1 N1 C6 -67.76(11) 2_755 .
N1 Lu1 N1 C6 -122.10(11) 2_755 .
N2 Lu1 N1 C6 147.53(10) 2_755 .
N2 Lu1 N1 C6 13.58(10) . .
N3 Lu1 N1 C6 -16.14(15) 2_755 .
N3 Lu1 N1 C6 90.20(11) . .
O1 Lu1 N1 C2 -2.99(10) . .
O1 Lu1 N1 C2 109.32(11) 2_755 .
N1 Lu1 N1 C2 54.98(10) 2_755 .
N2 Lu1 N1 C2 -35.39(13) 2_755 .
N2 Lu1 N1 C2 -169.33(12) . .
N3 Lu1 N1 C2 160.94(9) 2_755 .
N3 Lu1 N1 C2 -92.72(11) . .
C9 C8 N2 C7 74.55(15) . .
C9 C8 N2 C11 -171.56(12) . .
C9 C8 N2 Lu1 -45.17(13) . .
C6 C7 N2 C8 -86.93(15) . .
C6 C7 N2 C11 155.81(13) . .
C6 C7 N2 Lu1 33.15(15) . .
C23 C11 N2 C8 55.25(16) . .
C23 C11 N2 C7 172.87(13) . .
C23 C11 N2 Lu1 -68.23(14) . .
O1 Lu1 N2 C8 78.63(10) . .
O1 Lu1 N2 C8 175.22(9) 2_755 .
N1 Lu1 N2 C8 96.82(9) . .
N1 Lu1 N2 C8 -154.20(8) 2_755 .
N2 Lu1 N2 C8 -42.66(8) 2_755 .
N3 Lu1 N2 C8 -98.81(9) 2_755 .
N3 Lu1 N2 C8 16.69(8) . .
O1 Lu1 N2 C7 -41.74(12) . .
O1 Lu1 N2 C7 54.85(9) 2_755 .
N1 Lu1 N2 C7 -23.55(9) . .
N1 Lu1 N2 C7 85.43(11) 2_755 .
N2 Lu1 N2 C7 -163.02(10) 2_755 .
N3 Lu1 N2 C7 140.82(10) 2_755 .
N3 Lu1 N2 C7 -103.68(10) . .
O1 Lu1 N2 C11 -157.91(8) . .
O1 Lu1 N2 C11 -61.33(9) 2_755 .
N1 Lu1 N2 C11 -139.72(10) . .
N1 Lu1 N2 C11 -30.75(12) 2_755 .
N2 Lu1 N2 C11 80.80(9) 2_755 .
N3 Lu1 N2 C11 24.65(9) 2_755 .
N3 Lu1 N2 C11 140.15(10) . .
C8 C9 N3 C13 -168.21(12) . .
C8 C9 N3 C10 76.01(15) . 2_755
C8 C9 N3 Lu1 -40.85(13) . .
O1 Lu1 N3 C13 -10.48(10) . .
O1 Lu1 N3 C13 94.87(12) 2_755 .
N1 Lu1 N3 C13 57.93(10) . .
N1 Lu1 N3 C13 -59.99(13) 2_755 .
N2 Lu1 N3 C13 -88.10(11) 2_755 .
N2 Lu1 N3 C13 131.15(11) . .
N3 Lu1 N3 C13 -155.65(11) 2_755 .
O1 Lu1 N3 C9 -129.47(9) . .
O1 Lu1 N3 C9 -24.13(12) 2_755 .
N1 Lu1 N3 C9 -61.06(9) . .
N1 Lu1 N3 C9 -178.99(8) 2_755 .
N2 Lu1 N3 C9 152.91(9) 2_755 .
N2 Lu1 N3 C9 12.15(8) . .
N3 Lu1 N3 C9 85.35(8) 2_755 .
O1 Lu1 N3 C10 114.15(9) . 2_755
O1 Lu1 N3 C10 -140.50(9) 2_755 2_755
N1 Lu1 N3 C10 -177.44(10) . 2_755
N1 Lu1 N3 C10 64.64(12) 2_755 2_755
N2 Lu1 N3 C10 36.53(9) 2_755 2_755
N2 Lu1 N3 C10 -104.22(9) . 2_755
N3 Lu1 N3 C10 -31.02(8) 2_755 2_755
O2 C1 O1 Lu1 175.00(11) . .
C2 C1 O1 Lu1 -4.25(18) . .
O1 Lu1 O1 C1 -62.90(11) 2_755 .
N1 Lu1 O1 C1 3.98(11) . .
N1 Lu1 O1 C1 -124.72(12) 2_755 .
N2 Lu1 O1 C1 162.83(12) 2_755 .
N2 Lu1 O1 C1 22.47(14) . .
N3 Lu1 O1 C1 -161.73(10) 2_755 .
N3 Lu1 O1 C1 80.33(12) . .
